data_4037768
loop_
_publ_author_name
'Cheng, Bin'
'Li, Yuntong'
'Li, Hui'
'Zhang, Xinping'
'Wang, Taimin'
'Li, Yun'
'Zhai, Hongbin'

_publ_section_title
;
 Switchable Ring-Contractive Extrusion Reactions of
 2,5-Dihydro-1,4,5-thiadiazepine S-Oxides: Entries to Pyridazines or
 Pyrazoles.
;
_journal_name_full 'The Journal of organic chemistry'
_journal_paper_doi 10.1021/acs.joc.9b03003
_journal_year 2019
_chemical_formula_moiety 'C14 H12 N2 O4'
_chemical_formula_sum 'C14 H12 N2 O4'
_chemical_formula_weight 272.26
_space_group_crystal_system monoclinic
_space_group_IT_number 14
_space_group_name_Hall '-P 2ybc'
_space_group_name_H-M_alt 'P 1 21/c 1'
_atom_sites_solution_hydrogens geom
_atom_sites_solution_primary dual
_atom_sites_solution_secondary difmap
_audit_creation_date 2018-12-17
_audit_creation_method
;
Olex2 1.2
(compiled 2017.03.28 svn.r3405 for OlexSys, GUI svn.r5337)
;
_cell_angle_alpha 90.00
_cell_angle_beta 108.200(4)
_cell_angle_gamma 90.00
_cell_formula_units_Z 4
_cell_length_a 15.261(4)
_cell_length_b 7.494(2)
_cell_length_c 11.699(3)
_cell_measurement_reflns_used 2395
_cell_measurement_temperature 296(2)
_cell_measurement_theta_max 25.942
_cell_measurement_theta_min 3.060
_cell_volume 1271.0(6)
_computing_cell_refinement 'SAINT v7.68A (Bruker, 2009)'
_computing_data_reduction 'SAINT v7.68A (Bruker, 2009)'
_computing_molecular_graphics 'Olex2 (Dolomanov et al., 2009)'
_computing_publication_material 'Olex2 (Dolomanov et al., 2009)'
_computing_structure_refinement 'ShelXL (Sheldrick, 2015)'
_computing_structure_solution 'ShelXT (Sheldrick, 2015)'
_diffrn_ambient_temperature 296.15
_diffrn_measured_fraction_theta_full 0.998
_diffrn_measured_fraction_theta_max 0.998
_diffrn_measurement_device_type 'Bruker APEX-II CCD'
_diffrn_measurement_method '\f and \w scans'
_diffrn_radiation_monochromator graphite
_diffrn_radiation_type MoK\a
_diffrn_radiation_wavelength 0.71073
_diffrn_reflns_av_R_equivalents 0.0223
_diffrn_reflns_av_unetI/netI 0.0269
_diffrn_reflns_limit_h_max 18
_diffrn_reflns_limit_h_min -14
_diffrn_reflns_limit_k_max 9
_diffrn_reflns_limit_k_min -7
_diffrn_reflns_limit_l_max 14
_diffrn_reflns_limit_l_min -14
_diffrn_reflns_number 6721
_diffrn_reflns_theta_full 26.02
_diffrn_reflns_theta_max 26.02
_diffrn_reflns_theta_min 1.40
_diffrn_source 'fine-focus sealed tube'
_diffrn_standards_number 0
_exptl_absorpt_coefficient_mu 0.106
_exptl_absorpt_correction_T_max 0.7455
_exptl_absorpt_correction_T_min 0.6743
_exptl_absorpt_correction_type multi-scan
_exptl_absorpt_process_details
'SADABS-2008/1 (Bruker,2008) was used for absorption correction. wR2(int) was 0.0714 before and 0.0385 after correction. The Ratio of minimum to maximum transmission is 0.9045. The \l/2 correction factor is 0.0015.'
_exptl_crystal_colour 'clear light colourless'
_exptl_crystal_colour_lustre clear
_exptl_crystal_colour_modifier light
_exptl_crystal_colour_primary colourless
_exptl_crystal_density_diffrn 1.423
_exptl_crystal_density_method 'not measured'
_exptl_crystal_description block
_exptl_crystal_F_000 568
_exptl_crystal_size_max 0.18
_exptl_crystal_size_mid 0.14
_exptl_crystal_size_min 0.12
_refine_diff_density_max 0.152
_refine_diff_density_min -0.179
_refine_diff_density_rms 0.037
_refine_ls_extinction_method none
_refine_ls_goodness_of_fit_ref 1.046
_refine_ls_hydrogen_treatment constr
_refine_ls_matrix_type full
_refine_ls_number_parameters 183
_refine_ls_number_reflns 2498
_refine_ls_number_restraints 0
_refine_ls_restrained_S_all 1.046
_refine_ls_R_factor_all 0.0497
_refine_ls_R_factor_gt 0.0387
_refine_ls_shift/su_max 0.000
_refine_ls_shift/su_mean 0.000
_refine_ls_structure_factor_coef Fsqd
_refine_ls_weighting_details 'calc w=1/[\s^2^(Fo^2^)+(0.0558P)^2^+0.2387P] where P=(Fo^2^+2Fc^2^)/3'
_refine_ls_weighting_scheme calc
_refine_ls_wR_factor_gt 0.1025
_refine_ls_wR_factor_ref 0.1117
_reflns_number_gt 1986
_reflns_number_total 2498
_reflns_threshold_expression >2sigma(I)
_cod_data_source_file jo9b03003_si_002.cif
_cod_data_source_block 1
_cod_database_code 4037768
_olex2_refinement_description
;
1. Fixed Uiso
 At 1.2 times of:
  All C(H) groups
 At 1.5 times of:
  All C(H,H,H) groups
2.a Aromatic/amide H refined with riding coordinates:
 C00A(H00A), C00E(H00E), C00F(H00F), C00G(H00G), C00H(H00H), C00I(H00I)
2.b Idealised Me refined as rotating group:
 C00J(H00B,H00C,H00D), C00K(H00J,H00K,H00L)
;
_olex2_submission_special_instructions 'No special instructions were received'

loop_
_space_group_symop_id
_space_group_symop_operation_xyz
1 'x, y, z'
2 '-x, y+1/2, -z+1/2'
3 '-x, -y, -z'
4 'x, -y-1/2, z-1/2'

loop_
_atom_site_label
_atom_site_type_symbol
_atom_site_fract_x
_atom_site_fract_y
_atom_site_fract_z
_atom_site_U_iso_or_equiv
_atom_site_adp_type
_atom_site_occupancy
_atom_site_calc_flag
_atom_site_refinement_flags_posn
O001 O 0.85168(7) 0.38375(16) 0.10456(10) 0.0477(3) Uani 1 d .
O002 O 0.81324(7) 0.55063(16) 0.51168(9) 0.0491(3) Uani 1 d .
O003 O 0.89497(7) 0.21036(18) 0.26860(10) 0.0580(4) Uani 1 d .
O004 O 0.88482(8) 0.5747(2) 0.37289(11) 0.0660(4) Uani 1 d .
N005 N 0.59107(8) 0.31211(18) 0.13520(10) 0.0412(3) Uani 1 d .
N006 N 0.67625(8) 0.29789(18) 0.12525(11) 0.0421(3) Uani 1 d .
C007 C 0.48373(9) 0.37798(19) 0.24041(13) 0.0352(3) Uani 1 d .
C008 C 0.57993(9) 0.37104(19) 0.23756(12) 0.0348(3) Uani 1 d .
C009 C 0.74058(9) 0.42853(19) 0.32083(12) 0.0355(3) Uani 1 d .
C00A C 0.65455(10) 0.4326(2) 0.33326(13) 0.0373(3) Uani 1 d .
H00A H 0.6457 0.4751 0.4035 0.045 Uiso 1 calc R
C00B C 0.74837(9) 0.3509(2) 0.21550(12) 0.0362(3) Uani 1 d .
C00C C 0.82148(10) 0.5235(2) 0.40382(13) 0.0398(3) Uani 1 d .
C00D C 0.84060(10) 0.3080(2) 0.20136(13) 0.0393(3) Uani 1 d .
C00E C 0.46267(10) 0.3424(2) 0.34526(13) 0.0416(4) Uani 1 d .
H00E H 0.5094 0.3133 0.4155 0.050 Uiso 1 calc R
C00F C 0.41299(10) 0.4239(2) 0.13662(14) 0.0421(4) Uani 1 d .
H00F H 0.4264 0.4476 0.0658 0.051 Uiso 1 calc R
C00G C 0.37234(12) 0.3503(2) 0.34520(16) 0.0504(4) Uani 1 d .
H00G H 0.3582 0.3240 0.4151 0.060 Uiso 1 calc R
C00H C 0.32317(11) 0.4343(2) 0.13828(16) 0.0513(4) Uani 1 d .
H00H H 0.2763 0.4666 0.0690 0.062 Uiso 1 calc R
C00I C 0.30277(11) 0.3972(2) 0.24192(18) 0.0539(4) Uani 1 d .
H00I H 0.2421 0.4035 0.2427 0.065 Uiso 1 calc R
C00J C 0.93848(11) 0.3499(3) 0.08239(16) 0.0563(5) Uani 1 d .
H00B H 0.9314 0.3714 -0.0009 0.085 Uiso 1 calc GR
H00C H 0.9565 0.2281 0.1019 0.085 Uiso 1 calc GR
H00D H 0.9850 0.4279 0.1315 0.085 Uiso 1 calc GR
C00K C 0.88589(12) 0.6564(3) 0.59313(16) 0.0616(5) Uani 1 d .
H00J H 0.8857 0.7740 0.5605 0.092 Uiso 1 calc GR
H00K H 0.9445 0.6008 0.6029 0.092 Uiso 1 calc GR
H00L H 0.8756 0.6643 0.6699 0.092 Uiso 1 calc GR

loop_
_atom_site_aniso_label
_atom_site_aniso_U_11
_atom_site_aniso_U_22
_atom_site_aniso_U_33
_atom_site_aniso_U_23
_atom_site_aniso_U_13
_atom_site_aniso_U_12
O001 0.0410(6) 0.0599(7) 0.0463(6) 0.0101(5) 0.0195(5) 0.0048(5)
O002 0.0424(6) 0.0607(7) 0.0417(6) -0.0123(5) 0.0096(5) -0.0144(5)
O003 0.0469(7) 0.0776(9) 0.0490(7) 0.0160(6) 0.0142(5) 0.0194(6)
O004 0.0467(7) 0.0928(10) 0.0612(8) -0.0176(7) 0.0208(6) -0.0276(7)
N005 0.0346(6) 0.0535(8) 0.0332(6) -0.0019(6) 0.0074(5) 0.0003(5)
N006 0.0365(7) 0.0535(8) 0.0351(6) -0.0012(6) 0.0093(5) 0.0018(6)
C007 0.0321(7) 0.0346(7) 0.0362(7) -0.0001(6) 0.0070(6) -0.0011(6)
C008 0.0337(7) 0.0356(8) 0.0322(7) 0.0029(6) 0.0059(6) -0.0003(6)
C009 0.0340(7) 0.0367(7) 0.0332(7) 0.0027(6) 0.0066(6) -0.0001(6)
C00A 0.0368(8) 0.0402(8) 0.0333(7) -0.0030(6) 0.0087(6) -0.0012(6)
C00B 0.0346(7) 0.0386(8) 0.0341(7) 0.0040(6) 0.0089(6) 0.0008(6)
C00C 0.0329(7) 0.0429(8) 0.0416(8) -0.0030(6) 0.0089(6) -0.0021(6)
C00D 0.0371(8) 0.0441(8) 0.0356(7) -0.0012(6) 0.0096(6) 0.0003(6)
C00E 0.0416(8) 0.0442(9) 0.0372(8) -0.0003(6) 0.0099(6) 0.0014(6)
C00F 0.0367(8) 0.0468(9) 0.0383(8) 0.0035(7) 0.0052(6) -0.0018(6)
C00G 0.0532(10) 0.0521(10) 0.0534(9) -0.0047(8) 0.0275(8) -0.0032(8)
C00H 0.0345(8) 0.0543(10) 0.0570(10) 0.0010(8) 0.0024(7) 0.0021(7)
C00I 0.0357(8) 0.0536(10) 0.0745(12) -0.0087(9) 0.0203(8) -0.0019(7)
C00J 0.0446(9) 0.0752(13) 0.0569(10) -0.0020(9) 0.0270(8) -0.0031(8)
C00K 0.0564(11) 0.0666(12) 0.0540(10) -0.0207(9) 0.0060(8) -0.0189(9)

loop_
_atom_type_symbol
_atom_type_description
_atom_type_scat_dispersion_real
_atom_type_scat_dispersion_imag
_atom_type_scat_source
C C 0.0033 0.0016 'International Tables Vol C Tables 4.2.6.8 and 6.1.1.4'
H H 0.0000 0.0000 'International Tables Vol C Tables 4.2.6.8 and 6.1.1.4'
N N 0.0061 0.0033 'International Tables Vol C Tables 4.2.6.8 and 6.1.1.4'
O O 0.0106 0.0060 'International Tables Vol C Tables 4.2.6.8 and 6.1.1.4'

loop_
_geom_angle_atom_site_label_1
_geom_angle_atom_site_label_2
_geom_angle_atom_site_label_3
_geom_angle
C00D O001 C00J 116.49(12)
C00C O002 C00K 115.44(13)
C008 N005 N006 120.05(12)
C00B N006 N005 119.45(12)
C00E C007 C008 121.24(13)
C00E C007 C00F 119.20(13)
C00F C007 C008 119.56(13)
N005 C008 C007 115.89(12)
N005 C008 C00A 121.69(13)
C00A C008 C007 122.30(13)
C00A C009 C00B 116.83(13)
C00A C009 C00C 123.22(13)
C00B C009 C00C 119.37(12)
C008 C00A H00A 120.8
C009 C00A C008 118.40(13)
C009 C00A H00A 120.8
N006 C00B C009 123.19(13)
N006 C00B C00D 114.93(13)
C009 C00B C00D 121.70(12)
O002 C00C C009 112.85(12)
O004 C00C O002 124.49(14)
O004 C00C C009 122.60(14)
O001 C00D C00B 112.12(12)
O003 C00D O001 125.19(14)
O003 C00D C00B 122.63(13)
C007 C00E H00E 120.0
C00G C00E C007 119.91(14)
C00G C00E H00E 120.0
C007 C00F H00F 119.8
C00H C00F C007 120.32(15)
C00H C00F H00F 119.8
C00E C00G H00G 119.8
C00E C00G C00I 120.40(15)
C00I C00G H00G 119.8
C00F C00H H00H 119.9
C00I C00H C00F 120.14(15)
C00I C00H H00H 119.9
C00G C00I H00I 120.0
C00H C00I C00G 120.01(15)
C00H C00I H00I 120.0
O001 C00J H00B 109.5
O001 C00J H00C 109.5
O001 C00J H00D 109.5
H00B C00J H00C 109.5
H00B C00J H00D 109.5
H00C C00J H00D 109.5
O002 C00K H00J 109.5
O002 C00K H00K 109.5
O002 C00K H00L 109.5
H00J C00K H00K 109.5
H00J C00K H00L 109.5
H00K C00K H00L 109.5

loop_
_geom_bond_atom_site_label_1
_geom_bond_atom_site_label_2
_geom_bond_distance
O001 C00D 1.3242(18)
O001 C00J 1.4494(18)
O002 C00C 1.3224(18)
O002 C00K 1.4510(19)
O003 C00D 1.1977(18)
O004 C00C 1.1962(17)
N005 N006 1.3451(17)
N005 C008 1.3360(18)
N006 C00B 1.3260(18)
C007 C008 1.4798(19)
C007 C00E 1.387(2)
C007 C00F 1.3926(19)
C008 C00A 1.4024(19)
C009 C00A 1.366(2)
C009 C00B 1.401(2)
C009 C00C 1.492(2)
C00A H00A 0.9300
C00B C00D 1.502(2)
C00E H00E 0.9300
C00E C00G 1.380(2)
C00F H00F 0.9300
C00F C00H 1.379(2)
C00G H00G 0.9300
C00G C00I 1.382(3)
C00H H00H 0.9300
C00H C00I 1.371(3)
C00I H00I 0.9300
C00J H00B 0.9600
C00J H00C 0.9600
C00J H00D 0.9600
C00K H00J 0.9600
C00K H00K 0.9600
C00K H00L 0.9600

loop_
_geom_torsion_atom_site_label_1
_geom_torsion_atom_site_label_2
_geom_torsion_atom_site_label_3
_geom_torsion_atom_site_label_4
_geom_torsion
N005 N006 C00B C009 -2.5(2)
N005 N006 C00B C00D 172.65(13)
N005 C008 C00A C009 -1.1(2)
N006 N005 C008 C007 -178.68(12)
N006 N005 C008 C00A 5.1(2)
N006 C00B C00D O001 60.38(17)
N006 C00B C00D O003 -116.89(17)
C007 C008 C00A C009 -177.10(13)
C007 C00E C00G C00I -1.4(2)
C007 C00F C00H C00I -0.9(2)
C008 N005 N006 C00B -3.2(2)
C008 C007 C00E C00G 179.85(14)
C008 C007 C00F C00H -178.76(14)
C009 C00B C00D O001 -124.36(15)
C009 C00B C00D O003 58.4(2)
C00A C009 C00B N006 6.3(2)
C00A C009 C00B C00D -168.56(13)
C00A C009 C00C O002 25.0(2)
C00A C009 C00C O004 -152.40(16)
C00B C009 C00A C008 -4.3(2)
C00B C009 C00C O002 -164.06(13)
C00B C009 C00C O004 18.6(2)
C00C C009 C00A C008 166.89(14)
C00C C009 C00B N006 -165.25(14)
C00C C009 C00B C00D 19.9(2)
C00E C007 C008 N005 145.23(15)
C00E C007 C008 C00A -38.6(2)
C00E C007 C00F C00H 0.2(2)
C00E C00G C00I C00H 0.7(3)
C00F C007 C008 N005 -35.83(19)
C00F C007 C008 C00A 140.38(15)
C00F C007 C00E C00G 0.9(2)
C00F C00H C00I C00G 0.4(3)
C00J O001 C00D O003 -2.6(2)
C00J O001 C00D C00B -179.75(13)
C00K O002 C00C O004 2.5(2)
C00K O002 C00C C009 -174.75(14)
